data_4080843
loop_
_publ_author_name
'Song, Li-Cheng'
'Zhao, Gao-Yu'
'Xie, Zhao-Jun'
'Zhang, Ji-Wei'

_publ_section_title
;
 A Novel Acylmethylpyridinol Ligand Containing Dinuclear Iron Complex
 Closely Related to [Fe]-Hydrogenase
;
_journal_issue 9
_journal_name_full Organometallics
_journal_page_first 2509
_journal_paper_doi 10.1021/om400240e
_journal_volume 32
_journal_year 2013
_chemical_formula_sum 'C23.5 H16 Cl Fe2 N3 O8 S'
_chemical_formula_weight 647.60
_chemical_name_systematic
; 
 ? 
;
_space_group_IT_number 14
_symmetry_cell_setting monoclinic
_symmetry_space_group_name_Hall '-P 2ybc'
_symmetry_space_group_name_H-M 'P 1 21/c 1'
_atom_sites_solution_hydrogens geom
_atom_sites_solution_primary direct
_atom_sites_solution_secondary difmap
_audit_creation_method SHELXL-97
_cell_angle_alpha 90.00
_cell_angle_beta 111.8780(10)
_cell_angle_gamma 90.00
_cell_formula_units_Z 4
_cell_length_a 10.2407(4)
_cell_length_b 19.2337(8)
_cell_length_c 13.6351(6)
_cell_measurement_reflns_used 6974
_cell_measurement_temperature 173(2)
_cell_measurement_theta_max 28.30
_cell_measurement_theta_min 2.39
_cell_volume 2492.24(18)
_computing_cell_refinement 'Bruker SAINT'
_computing_data_collection 'Bruker APEX2'
_computing_data_reduction 'Bruker SAINT'
_computing_molecular_graphics 'Bruker SHELXTL'
_computing_publication_material 'Bruker SHELXTL'
_computing_structure_refinement 'SHELXL-97 (Sheldrick, 1997)'
_computing_structure_solution 'SHELXS-97 (Sheldrick, 1990)'
_diffrn_ambient_temperature 173(2)
_diffrn_measured_fraction_theta_full 0.998
_diffrn_measured_fraction_theta_max 0.998
_diffrn_measurement_device_type 'Bruker APEX-II CCD'
_diffrn_measurement_method '\f and \w scans'
_diffrn_radiation_monochromator graphite
_diffrn_radiation_source 'fine-focus sealed tube'
_diffrn_radiation_type MoK\a
_diffrn_radiation_wavelength 0.71073
_diffrn_reflns_av_R_equivalents 0.0235
_diffrn_reflns_av_sigmaI/netI 0.0251
_diffrn_reflns_limit_h_max 12
_diffrn_reflns_limit_h_min -9
_diffrn_reflns_limit_k_max 19
_diffrn_reflns_limit_k_min -22
_diffrn_reflns_limit_l_max 16
_diffrn_reflns_limit_l_min -15
_diffrn_reflns_number 12685
_diffrn_reflns_theta_full 25.01
_diffrn_reflns_theta_max 25.01
_diffrn_reflns_theta_min 1.93
_diffrn_standards_number 0
_exptl_absorpt_coefficient_mu 1.411
_exptl_absorpt_correction_T_max 0.8163
_exptl_absorpt_correction_T_min 0.7853
_exptl_absorpt_correction_type multi-scan
_exptl_absorpt_process_details sadabs
_exptl_crystal_colour red
_exptl_crystal_density_diffrn 1.726
_exptl_crystal_density_meas ?
_exptl_crystal_density_method 'not measured'
_exptl_crystal_description block
_exptl_crystal_F_000 1308
_exptl_crystal_size_max 0.18
_exptl_crystal_size_mid 0.16
_exptl_crystal_size_min 0.15
_refine_diff_density_max 0.502
_refine_diff_density_min -0.450
_refine_diff_density_rms 0.055
_refine_ls_extinction_method none
_refine_ls_goodness_of_fit_ref 1.019
_refine_ls_hydrogen_treatment constr
_refine_ls_matrix_type full
_refine_ls_number_parameters 362
_refine_ls_number_reflns 4372
_refine_ls_number_restraints 3
_refine_ls_restrained_S_all 1.026
_refine_ls_R_factor_all 0.0286
_refine_ls_R_factor_gt 0.0257
_refine_ls_shift/su_max 0.001
_refine_ls_shift/su_mean 0.000
_refine_ls_structure_factor_coef Fsqd
_refine_ls_weighting_details 'calc w=1/[\s^2^(Fo^2^)+(0.0291P)^2^+1.9803P] where P=(Fo^2^+2Fc^2^)/3'
_refine_ls_weighting_scheme calc
_refine_ls_wR_factor_gt 0.0622
_refine_ls_wR_factor_ref 0.0639
_reflns_number_gt 4009
_reflns_number_total 4372
_reflns_threshold_expression >2sigma(I)
_cod_data_source_file om400240e_si_003.cif
_cod_data_source_block n121015b
_cod_depositor_comments
;
The following automatic conversions were performed:

'_symmetry_cell_setting' value 'Monoclinic' changed to 'monoclinic'
according to /home/saulius/struct/CIF-dictionaries/cif_core.dic
dictionary named 'cif_core.dic' version 2.3.1 from 2005-06-27.

Automatic conversion script
Id: cif_fix_values 1891 2012-01-12 08:04:46Z andrius 

The following automatic conversions were performed:

'_exptl_crystal_density_meas' value 'none' was changed to '?' - the
value is perceived as not measured.

Automatic conversion script
Id: cif_fix_values 3008 2015-01-20 13:52:24Z robertas 
;
_cod_original_sg_symbol_H-M P2(1)/c
_cod_original_formula_sum 'C23.50 H16 Cl Fe2 N3 O8 S'
_cod_database_code 4080843

loop_
_symmetry_equiv_pos_as_xyz
'x, y, z'
'-x, y+1/2, -z+1/2'
'-x, -y, -z'
'x, -y-1/2, z-1/2'

loop_
_atom_site_label
_atom_site_type_symbol
_atom_site_fract_x
_atom_site_fract_y
_atom_site_fract_z
_atom_site_U_iso_or_equiv
_atom_site_adp_type
_atom_site_occupancy
_atom_site_symmetry_multiplicity
_atom_site_calc_flag
_atom_site_refinement_flags
_atom_site_disorder_assembly
_atom_site_disorder_group
Fe2 Fe 0.26821(3) 0.159275(14) 0.93127(2) 0.01404(8) Uani 1 1 d . . .
Fe1 Fe -0.10729(3) 0.218590(14) 0.71047(2) 0.01587(9) Uani 1 1 d . . .
S1 S 0.01201(5) 0.17903(2) 0.88234(4) 0.01532(12) Uani 1 1 d . . .
O1 O -0.34135(17) 0.14678(9) 0.72571(16) 0.0407(5) Uani 1 1 d . . .
O2 O 0.11408(16) 0.34826(8) 0.81743(13) 0.0275(4) Uani 1 1 d . . .
H2 H 0.1128 0.3113 0.7843 0.041 Uiso 1 1 calc R . .
O3 O 0.53514(16) 0.09926(8) 1.04915(12) 0.0292(4) Uani 1 1 d . . .
O4 O 0.09240(14) 0.24114(7) 0.71135(11) 0.0168(3) Uani 1 1 d . . .
O5 O 0.31367(16) 0.15937(8) 1.15617(12) 0.0269(4) Uani 1 1 d . . .
O6 O 0.42723(17) 0.28835(8) 0.95309(14) 0.0321(4) Uani 1 1 d . . .
O7 O -0.26170(17) 0.27414(9) 0.49860(13) 0.0328(4) Uani 1 1 d . . .
O8 O -0.12394(18) 0.08166(8) 0.61478(13) 0.0314(4) Uani 1 1 d . . .
N1 N 0.16100(17) 0.06877(8) 0.91189(13) 0.0161(4) Uani 1 1 d . . .
N2 N -0.11508(18) 0.31179(9) 0.78078(13) 0.0196(4) Uani 1 1 d . . .
N3 N 0.25758(17) 0.15463(8) 0.78056(13) 0.0148(4) Uani 1 1 d . . .
C1 C 0.0250(2) 0.08781(10) 0.88046(15) 0.0161(4) Uani 1 1 d . . .
C2 C 0.1942(2) 0.00062(11) 0.92290(16) 0.0220(5) Uani 1 1 d . . .
H2A H 0.2903 -0.0129 0.9472 0.026 Uiso 1 1 calc R . .
C3 C 0.0916(3) -0.04992(11) 0.89960(17) 0.0255(5) Uani 1 1 d . . .
H3 H 0.1168 -0.0977 0.9082 0.031 Uiso 1 1 calc R . .
C4 C -0.0486(3) -0.03029(11) 0.86350(17) 0.0258(5) Uani 1 1 d . . .
H4 H -0.1204 -0.0646 0.8452 0.031 Uiso 1 1 calc R . .
C5 C -0.0835(2) 0.03947(11) 0.85419(16) 0.0208(5) Uani 1 1 d . . .
H5 H -0.1789 0.0540 0.8305 0.025 Uiso 1 1 calc R . .
C6 C -0.2427(2) 0.32524(12) 0.78714(17) 0.0272(5) Uani 1 1 d . . .
C7 C -0.0122(2) 0.35966(11) 0.81962(16) 0.0229(5) Uani 1 1 d . . .
C8 C -0.0346(3) 0.42217(12) 0.86348(18) 0.0322(6) Uani 1 1 d . . .
H8 H 0.0389 0.4554 0.8897 0.039 Uiso 1 1 calc R . .
C9 C -0.1623(3) 0.43485(14) 0.8683(2) 0.0423(7) Uani 1 1 d . . .
H9 H -0.1789 0.4772 0.8975 0.051 Uiso 1 1 calc R . .
C10 C -0.2690(3) 0.38560(14) 0.8302(2) 0.0411(7) Uani 1 1 d . . .
H10 H -0.3585 0.3936 0.8341 0.049 Uiso 1 1 calc R . .
C11 C -0.3502(2) 0.26973(13) 0.74277(19) 0.0306(5) Uani 1 1 d . . .
H11A H -0.4201 0.2854 0.6741 0.037 Uiso 1 1 calc R . .
H11B H -0.4004 0.2616 0.7913 0.037 Uiso 1 1 calc R . .
C12 C -0.2835(2) 0.20190(12) 0.72697(17) 0.0241(5) Uani 1 1 d . . .
C13 C 0.3509(2) 0.10929(10) 0.76504(16) 0.0173(4) Uani 1 1 d . . .
C14 C 0.1709(2) 0.19196(10) 0.69635(16) 0.0154(4) Uani 1 1 d . . .
C15 C 0.1674(2) 0.17751(11) 0.59447(16) 0.0200(5) Uani 1 1 d . . .
H15 H 0.1025 0.2013 0.5353 0.024 Uiso 1 1 calc R . .
C16 C 0.2568(2) 0.12935(11) 0.57987(17) 0.0225(5) Uani 1 1 d . . .
H16 H 0.2537 0.1193 0.5108 0.027 Uiso 1 1 calc R . .
C17 C 0.3522(2) 0.09530(11) 0.66707(17) 0.0213(5) Uani 1 1 d . . .
H17 H 0.4173 0.0628 0.6588 0.026 Uiso 1 1 calc R . .
C18 C 0.4572(2) 0.07966(12) 0.86410(17) 0.0235(5) Uani 1 1 d . . .
H18A H 0.5528 0.0889 0.8652 0.028 Uiso 1 1 calc R . .
H18B H 0.4447 0.0286 0.8642 0.028 Uiso 1 1 calc R . .
C19 C 0.4443(2) 0.11046(10) 0.96353(17) 0.0185(4) Uani 1 1 d . . .
C20 C 0.2932(2) 0.16011(10) 1.06807(17) 0.0178(4) Uani 1 1 d . . .
C21 C 0.3598(2) 0.23969(11) 0.94408(16) 0.0195(4) Uani 1 1 d . . .
C22 C -0.1999(2) 0.25347(11) 0.58132(18) 0.0212(5) Uani 1 1 d . . .
C23 C -0.1152(2) 0.13501(11) 0.65349(16) 0.0207(5) Uani 1 1 d . . .
Cl1 Cl 0.6045(5) -0.0329(2) 0.6065(5) 0.0452(9) Uani 0.50 1 d PD A -1
C24 C 0.5610(5) 0.0376(3) 0.5150(4) 0.0422(14) Uani 0.50 1 d PD A -1
H24A H 0.5575 0.0808 0.5533 0.051 Uiso 0.50 1 calc PR A -1
H24B H 0.6371 0.0429 0.4873 0.051 Uiso 0.50 1 calc PR A -1
Cl2 Cl 0.4074(6) 0.0287(3) 0.4124(6) 0.0734(18) Uani 0.50 1 d PD A -1

loop_
_atom_site_aniso_label
_atom_site_aniso_U_11
_atom_site_aniso_U_22
_atom_site_aniso_U_33
_atom_site_aniso_U_23
_atom_site_aniso_U_13
_atom_site_aniso_U_12
Fe2 0.01220(15) 0.01455(15) 0.01351(15) 0.00059(11) 0.00264(12) 0.00140(11)
Fe1 0.01355(16) 0.01554(16) 0.01483(16) -0.00089(11) 0.00103(12) 0.00171(11)
S1 0.0133(2) 0.0145(2) 0.0164(2) -0.00005(19) 0.00353(19) 0.00147(19)
O1 0.0190(9) 0.0400(11) 0.0607(13) -0.0004(9) 0.0120(8) -0.0074(8)
O2 0.0288(9) 0.0184(8) 0.0302(9) -0.0067(7) 0.0052(7) -0.0034(7)
O3 0.0214(8) 0.0364(9) 0.0226(9) 0.0018(7) 0.0001(7) 0.0125(7)
O4 0.0165(7) 0.0131(7) 0.0191(7) 0.0013(6) 0.0047(6) 0.0011(6)
O5 0.0264(9) 0.0351(9) 0.0169(9) 0.0007(7) 0.0053(7) -0.0028(7)
O6 0.0279(9) 0.0239(9) 0.0432(10) -0.0007(7) 0.0116(8) -0.0051(7)
O7 0.0322(9) 0.0377(10) 0.0198(9) 0.0053(7) -0.0004(7) 0.0024(8)
O8 0.0431(10) 0.0201(9) 0.0285(9) -0.0075(7) 0.0104(8) -0.0029(7)
N1 0.0184(9) 0.0156(9) 0.0131(8) 0.0010(7) 0.0046(7) 0.0020(7)
N2 0.0219(9) 0.0178(9) 0.0144(9) 0.0019(7) 0.0011(7) 0.0079(7)
N3 0.0128(8) 0.0151(8) 0.0158(9) 0.0002(7) 0.0046(7) -0.0005(7)
C1 0.0171(10) 0.0177(10) 0.0128(10) 0.0013(8) 0.0048(8) 0.0003(8)
C2 0.0286(12) 0.0189(11) 0.0164(11) 0.0024(8) 0.0060(9) 0.0061(9)
C3 0.0439(15) 0.0149(11) 0.0180(11) 0.0004(9) 0.0118(10) 0.0000(10)
C4 0.0375(14) 0.0222(11) 0.0182(11) -0.0036(9) 0.0111(10) -0.0117(10)
C5 0.0205(11) 0.0247(11) 0.0170(10) -0.0007(9) 0.0068(9) -0.0044(9)
C6 0.0281(12) 0.0313(13) 0.0190(11) 0.0040(9) 0.0051(10) 0.0142(10)
C7 0.0330(13) 0.0160(10) 0.0150(11) 0.0034(8) 0.0034(9) 0.0056(9)
C8 0.0518(16) 0.0175(11) 0.0199(12) 0.0000(9) 0.0046(11) 0.0071(11)
C9 0.066(2) 0.0273(14) 0.0277(14) -0.0034(11) 0.0102(13) 0.0213(13)
C10 0.0418(16) 0.0423(16) 0.0379(15) -0.0031(12) 0.0133(12) 0.0250(13)
C11 0.0185(12) 0.0443(15) 0.0273(13) 0.0021(11) 0.0067(10) 0.0105(11)
C12 0.0121(10) 0.0351(13) 0.0192(11) 0.0006(10) -0.0011(9) 0.0024(10)
C13 0.0128(10) 0.0177(10) 0.0221(11) 0.0000(8) 0.0073(8) -0.0005(8)
C14 0.0128(10) 0.0133(10) 0.0185(10) 0.0012(8) 0.0042(8) -0.0041(8)
C15 0.0217(11) 0.0199(11) 0.0160(10) 0.0027(8) 0.0041(9) -0.0014(9)
C16 0.0255(12) 0.0254(12) 0.0175(11) -0.0035(9) 0.0090(9) -0.0048(9)
C17 0.0200(11) 0.0200(11) 0.0258(12) -0.0039(9) 0.0107(9) 0.0005(9)
C18 0.0192(11) 0.0292(12) 0.0225(11) 0.0042(9) 0.0081(9) 0.0095(9)
C19 0.0165(10) 0.0158(10) 0.0220(11) 0.0025(8) 0.0058(9) 0.0018(8)
C20 0.0121(10) 0.0176(10) 0.0214(12) 0.0004(8) 0.0038(8) -0.0007(8)
C21 0.0158(11) 0.0217(11) 0.0190(11) 0.0015(9) 0.0044(9) 0.0047(9)
C22 0.0187(11) 0.0191(11) 0.0232(12) -0.0040(9) 0.0050(9) -0.0004(9)
C23 0.0175(11) 0.0246(12) 0.0171(11) 0.0024(9) 0.0030(9) 0.0001(9)
Cl1 0.0292(12) 0.0312(13) 0.070(2) -0.0136(11) 0.0128(11) -0.0005(10)
C24 0.036(3) 0.050(3) 0.050(3) -0.023(3) 0.026(3) -0.017(3)
Cl2 0.067(3) 0.083(3) 0.068(2) -0.0260(18) 0.0226(18) 0.0287(17)

loop_
_atom_type_symbol
_atom_type_description
_atom_type_scat_dispersion_real
_atom_type_scat_dispersion_imag
_atom_type_scat_source
C C 0.0033 0.0016 'International Tables Vol C Tables 4.2.6.8 and 6.1.1.4'
H H 0.0000 0.0000 'International Tables Vol C Tables 4.2.6.8 and 6.1.1.4'
N N 0.0061 0.0033 'International Tables Vol C Tables 4.2.6.8 and 6.1.1.4'
O O 0.0106 0.0060 'International Tables Vol C Tables 4.2.6.8 and 6.1.1.4'
S S 0.1246 0.1234 'International Tables Vol C Tables 4.2.6.8 and 6.1.1.4'
Cl Cl 0.1484 0.1585 'International Tables Vol C Tables 4.2.6.8 and 6.1.1.4'
Fe Fe 0.3463 0.8444 'International Tables Vol C Tables 4.2.6.8 and 6.1.1.4'

loop_
_geom_angle_atom_site_label_1
_geom_angle_atom_site_label_2
_geom_angle_atom_site_label_3
_geom_angle
C21 Fe2 C20 91.40(9)
C21 Fe2 C19 89.25(9)
C20 Fe2 C19 90.47(9)
C21 Fe2 N3 88.00(8)
C20 Fe2 N3 174.82(8)
C19 Fe2 N3 84.38(8)
C21 Fe2 N1 178.20(8)
C20 Fe2 N1 90.22(8)
C19 Fe2 N1 91.53(8)
N3 Fe2 N1 90.47(7)
C21 Fe2 S1 110.98(7)
C20 Fe2 S1 90.29(7)
C19 Fe2 S1 159.73(6)
N3 Fe2 S1 94.73(5)
N1 Fe2 S1 68.21(5)
C23 Fe1 C22 89.30(9)
C23 Fe1 C12 90.48(10)
C22 Fe1 C12 90.08(9)
C23 Fe1 N2 174.02(9)
C22 Fe1 N2 91.93(8)
C12 Fe1 N2 83.67(9)
C23 Fe1 O4 94.33(8)
C22 Fe1 O4 94.97(8)
C12 Fe1 O4 173.07(8)
N2 Fe1 O4 91.40(6)
C23 Fe1 S1 93.77(7)
C22 Fe1 S1 176.90(7)
C12 Fe1 S1 89.49(7)
N2 Fe1 S1 84.97(5)
O4 Fe1 S1 85.22(4)
C1 S1 Fe1 108.96(7)
C1 S1 Fe2 76.91(7)
Fe1 S1 Fe2 115.19(2)
C7 O2 H2 109.5
C14 O4 Fe1 120.53(12)
C1 N1 C2 119.18(18)
C1 N1 Fe2 104.74(13)
C2 N1 Fe2 136.09(15)
C7 N2 C6 118.12(18)
C7 N2 Fe1 128.28(15)
C6 N2 Fe1 113.60(15)
C14 N3 C13 118.58(17)
C14 N3 Fe2 127.20(13)
C13 N3 Fe2 114.21(13)
N1 C1 C5 122.20(19)
N1 C1 S1 109.94(14)
C5 C1 S1 127.84(16)
N1 C2 C3 121.4(2)
N1 C2 H2A 119.3
C3 C2 H2A 119.3
C2 C3 C4 119.3(2)
C2 C3 H3 120.4
C4 C3 H3 120.4
C5 C4 C3 119.7(2)
C5 C4 H4 120.2
C3 C4 H4 120.2
C4 C5 C1 118.2(2)
C4 C5 H5 120.9
C1 C5 H5 120.9
N2 C6 C10 122.2(2)
N2 C6 C11 114.71(19)
C10 C6 C11 123.1(2)
O2 C7 N2 120.32(18)
O2 C7 C8 118.0(2)
N2 C7 C8 121.7(2)
C9 C8 C7 119.4(2)
C9 C8 H8 120.3
C7 C8 H8 120.3
C8 C9 C10 119.8(2)
C8 C9 H9 120.1
C10 C9 H9 120.1
C6 C10 C9 118.9(2)
C6 C10 H10 120.6
C9 C10 H10 120.6
C6 C11 C12 111.61(18)
C6 C11 H11A 109.3
C12 C11 H11A 109.3
C6 C11 H11B 109.3
C12 C11 H11B 109.3
H11A C11 H11B 108.0
O1 C12 C11 120.6(2)
O1 C12 Fe1 128.19(18)
C11 C12 Fe1 111.23(16)
N3 C13 C17 122.59(19)
N3 C13 C18 114.75(18)
C17 C13 C18 122.55(18)
O4 C14 N3 119.65(18)
O4 C14 C15 120.53(18)
N3 C14 C15 119.82(18)
C16 C15 C14 120.41(19)
C16 C15 H15 119.8
C14 C15 H15 119.8
C15 C16 C17 119.3(2)
C15 C16 H16 120.3
C17 C16 H16 120.3
C13 C17 C16 118.89(19)
C13 C17 H17 120.6
C16 C17 H17 120.6
C13 C18 C19 112.25(17)
C13 C18 H18A 109.2
C19 C18 H18A 109.2
C13 C18 H18B 109.2
C19 C18 H18B 109.2
H18A C18 H18B 107.9
O3 C19 C18 119.79(18)
O3 C19 Fe2 128.49(16)
C18 C19 Fe2 111.57(14)
O5 C20 Fe2 177.50(19)
O6 C21 Fe2 174.87(18)
O7 C22 Fe1 178.0(2)
O8 C23 Fe1 178.1(2)
Cl2 C24 Cl1 114.7(4)
Cl2 C24 H24A 108.6
Cl1 C24 H24A 108.6
Cl2 C24 H24B 108.6
Cl1 C24 H24B 108.6
H24A C24 H24B 107.6

loop_
_geom_bond_atom_site_label_1
_geom_bond_atom_site_label_2
_geom_bond_distance
Fe2 C21 1.783(2)
Fe2 C20 1.786(2)
Fe2 C19 1.933(2)
Fe2 N3 2.0188(17)
Fe2 N1 2.0221(17)
Fe2 S1 2.4837(6)
Fe1 C23 1.774(2)
Fe1 C22 1.791(2)
Fe1 C12 1.927(2)
Fe1 N2 2.0484(17)
Fe1 O4 2.0861(14)
Fe1 S1 2.3301(6)
S1 C1 1.760(2)
O1 C12 1.211(3)
O2 C7 1.323(3)
O2 H2 0.8400
O3 C19 1.211(2)
O4 C14 1.306(2)
O5 C20 1.140(3)
O6 C21 1.142(3)
O7 C22 1.140(3)
O8 C23 1.142(3)
N1 C1 1.347(3)
N1 C2 1.348(3)
N2 C7 1.350(3)
N2 C6 1.367(3)
N3 C14 1.365(3)
N3 C13 1.367(3)
C1 C5 1.389(3)
C2 C3 1.379(3)
C2 H2A 0.9500
C3 C4 1.386(3)
C3 H3 0.9500
C4 C5 1.382(3)
C4 H4 0.9500
C5 H5 0.9500
C6 C10 1.373(3)
C6 C11 1.490(3)
C7 C8 1.400(3)
C8 C9 1.355(4)
C8 H8 0.9500
C9 C10 1.392(4)
C9 H9 0.9500
C10 H10 0.9500
C11 C12 1.525(3)
C11 H11A 0.9900
C11 H11B 0.9900
C13 C17 1.368(3)
C13 C18 1.496(3)
C14 C15 1.404(3)
C15 C16 1.369(3)
C15 H15 0.9500
C16 C17 1.390(3)
C16 H16 0.9500
C17 H17 0.9500
C18 C19 1.530(3)
C18 H18A 0.9900
C18 H18B 0.9900
Cl1 C24 1.783(6)
C24 Cl2 1.680(7)
C24 H24A 0.9900
C24 H24B 0.9900

loop_
_geom_torsion_atom_site_label_1
_geom_torsion_atom_site_label_2
_geom_torsion_atom_site_label_3
_geom_torsion_atom_site_label_4
_geom_torsion
C23 Fe1 S1 C1 -5.45(10)
C22 Fe1 S1 C1 166.9(13)
C12 Fe1 S1 C1 85.00(10)
N2 Fe1 S1 C1 168.69(9)
O4 Fe1 S1 C1 -99.48(8)
C23 Fe1 S1 Fe2 78.64(7)
C22 Fe1 S1 Fe2 -109.0(13)
C12 Fe1 S1 Fe2 169.09(7)
N2 Fe1 S1 Fe2 -107.22(6)
O4 Fe1 S1 Fe2 -15.39(4)
C21 Fe2 S1 C1 175.85(10)
C20 Fe2 S1 C1 -92.54(9)
C19 Fe2 S1 C1 -0.4(2)
N3 Fe2 S1 C1 86.19(8)
N1 Fe2 S1 C1 -2.42(8)
C21 Fe2 S1 Fe1 70.82(8)
C20 Fe2 S1 Fe1 162.43(7)
C19 Fe2 S1 Fe1 -105.41(19)
N3 Fe2 S1 Fe1 -18.84(5)
N1 Fe2 S1 Fe1 -107.45(5)
C23 Fe1 O4 C14 -14.13(15)
C22 Fe1 O4 C14 -103.80(15)
C12 Fe1 O4 C14 119.6(6)
N2 Fe1 O4 C14 164.14(14)
S1 Fe1 O4 C14 79.30(13)
C21 Fe2 N1 C1 -60(3)
C20 Fe2 N1 C1 93.42(13)
C19 Fe2 N1 C1 -176.10(13)
N3 Fe2 N1 C1 -91.72(13)
S1 Fe2 N1 C1 3.19(11)
C21 Fe2 N1 C2 120(3)
C20 Fe2 N1 C2 -86.5(2)
C19 Fe2 N1 C2 4.0(2)
N3 Fe2 N1 C2 88.4(2)
S1 Fe2 N1 C2 -176.7(2)
C23 Fe1 N2 C7 156.5(7)
C22 Fe1 N2 C7 -101.73(18)
C12 Fe1 N2 C7 168.41(19)
O4 Fe1 N2 C7 -6.71(18)
S1 Fe1 N2 C7 78.37(17)
C23 Fe1 N2 C6 -23.8(8)
C22 Fe1 N2 C6 77.99(15)
C12 Fe1 N2 C6 -11.87(15)
O4 Fe1 N2 C6 173.01(14)
S1 Fe1 N2 C6 -101.91(14)
C21 Fe2 N3 C14 -75.49(17)
C20 Fe2 N3 C14 -158.8(8)
C19 Fe2 N3 C14 -164.94(17)
N1 Fe2 N3 C14 103.57(16)
S1 Fe2 N3 C14 35.40(16)
C21 Fe2 N3 C13 103.34(14)
C20 Fe2 N3 C13 20.0(9)
C19 Fe2 N3 C13 13.89(14)
N1 Fe2 N3 C13 -77.60(14)
S1 Fe2 N3 C13 -145.77(13)
C2 N1 C1 C5 -3.0(3)
Fe2 N1 C1 C5 177.05(16)
C2 N1 C1 S1 175.48(15)
Fe2 N1 C1 S1 -4.45(15)
Fe1 S1 C1 N1 116.06(13)
Fe2 S1 C1 N1 3.59(12)
Fe1 S1 C1 C5 -65.54(19)
Fe2 S1 C1 C5 -178.01(19)
C1 N1 C2 C3 2.0(3)
Fe2 N1 C2 C3 -178.09(15)
N1 C2 C3 C4 0.4(3)
C2 C3 C4 C5 -1.8(3)
C3 C4 C5 C1 0.8(3)
N1 C1 C5 C4 1.6(3)
S1 C1 C5 C4 -176.63(16)
C7 N2 C6 C10 0.8(3)
Fe1 N2 C6 C10 -178.99(19)
C7 N2 C6 C11 -179.84(19)
Fe1 N2 C6 C11 0.4(2)
C6 N2 C7 O2 178.46(18)
Fe1 N2 C7 O2 -1.8(3)
C6 N2 C7 C8 -1.3(3)
Fe1 N2 C7 C8 178.43(16)
O2 C7 C8 C9 -179.0(2)
N2 C7 C8 C9 0.7(3)
C7 C8 C9 C10 0.4(4)
N2 C6 C10 C9 0.3(4)
C11 C6 C10 C9 -179.0(2)
C8 C9 C10 C6 -0.9(4)
N2 C6 C11 C12 15.4(3)
C10 C6 C11 C12 -165.2(2)
C6 C11 C12 O1 155.5(2)
C6 C11 C12 Fe1 -24.7(2)
C23 Fe1 C12 O1 18.2(2)
C22 Fe1 C12 O1 107.5(2)
N2 Fe1 C12 O1 -160.6(2)
O4 Fe1 C12 O1 -115.8(6)
S1 Fe1 C12 O1 -75.6(2)
C23 Fe1 C12 C11 -161.62(16)
C22 Fe1 C12 C11 -72.32(16)
N2 Fe1 C12 C11 19.62(15)
O4 Fe1 C12 C11 64.5(7)
S1 Fe1 C12 C11 104.62(15)
C14 N3 C13 C17 -6.0(3)
Fe2 N3 C13 C17 175.06(16)
C14 N3 C13 C18 170.29(18)
Fe2 N3 C13 C18 -8.7(2)
Fe1 O4 C14 N3 -87.93(19)
Fe1 O4 C14 C15 92.42(19)
C13 N3 C14 O4 -172.25(17)
Fe2 N3 C14 O4 6.5(3)
C13 N3 C14 C15 7.4(3)
Fe2 N3 C14 C15 -173.81(14)
O4 C14 C15 C16 175.40(18)
N3 C14 C15 C16 -4.3(3)
C14 C15 C16 C17 -0.6(3)
N3 C13 C17 C16 1.2(3)
C18 C13 C17 C16 -174.8(2)
C15 C16 C17 C13 2.1(3)
N3 C13 C18 C19 -3.7(3)
C17 C13 C18 C19 172.63(19)
C13 C18 C19 O3 -169.39(19)
C13 C18 C19 Fe2 14.6(2)
C21 Fe2 C19 O3 81.2(2)
C20 Fe2 C19 O3 -10.1(2)
N3 Fe2 C19 O3 169.3(2)
N1 Fe2 C19 O3 -100.4(2)
S1 Fe2 C19 O3 -102.3(2)
C21 Fe2 C19 C18 -103.15(16)
C20 Fe2 C19 C18 165.46(15)
N3 Fe2 C19 C18 -15.09(15)
N1 Fe2 C19 C18 75.23(15)
S1 Fe2 C19 C18 73.3(2)
C21 Fe2 C20 O5 -90(4)
C19 Fe2 C20 O5 -1(4)
N3 Fe2 C20 O5 -7(5)
N1 Fe2 C20 O5 91(4)
S1 Fe2 C20 O5 159(4)
C20 Fe2 C21 O6 97(2)
C19 Fe2 C21 O6 6(2)
N3 Fe2 C21 O6 -78(2)
N1 Fe2 C21 O6 -110(3)
S1 Fe2 C21 O6 -173(2)
C23 Fe1 C22 O7 49(6)
C12 Fe1 C22 O7 -41(6)
N2 Fe1 C22 O7 -125(6)
O4 Fe1 C22 O7 144(6)
S1 Fe1 C22 O7 -123(6)
C22 Fe1 C23 O8 -36(6)
C12 Fe1 C23 O8 54(6)
N2 Fe1 C23 O8 66(6)
O4 Fe1 C23 O8 -131(6)
S1 Fe1 C23 O8 144(6)
